data_7108173
loop_
_publ_author_name
'Stefan Spirk'
'Ferdinand Belaj'
'Natascha Hurkes'
'Rudolf Pietschnig'

_publ_section_title
;
 A 32 vertex polyhedron via supramolecular assembly of silanedithiolate
 silanolate units
;
_journal_name_full Chem.Commun.
_journal_page_first 8398
_journal_paper_doi 10.1039/c2cc33883a
_journal_volume 48
_journal_year 2012
_chemical_compound_source 'synthetical product'
_chemical_formula_moiety 'C96 H100 Cl2 Li14 O4 S8 Si4, 4(C5 H12)'
_chemical_formula_sum 'C116 H148 Cl2 Li14 O4 S8 Si4'
_chemical_formula_weight 2143.24
_chemical_name_systematic
; tetradecalithium-tetrakis[2,6-dimesitylphenyl-disulfido-silanolate]
dichloride-4-n-pentane
;
_space_group_IT_number 82
_symmetry_cell_setting tetragonal
_symmetry_space_group_name_Hall 'I -4'
_symmetry_space_group_name_H-M 'I -4'
_atom_sites_solution_hydrogens geom
_atom_sites_solution_primary direct
_atom_sites_solution_secondary difmap
_audit_creation_method 'manual edited SHELXL-97 .cif file'
_cell_angle_alpha 90.00
_cell_angle_beta 90.00
_cell_angle_gamma 90.00
_cell_formula_units_Z 2
_cell_length_a 15.287(3)
_cell_length_b 15.287(3)
_cell_length_c 25.661(5)
_cell_measurement_reflns_used 65
_cell_measurement_temperature 95(2)
_cell_measurement_theta_max 16.75
_cell_measurement_theta_min 5.02
_cell_volume 5997(2)
_computing_cell_refinement 'local software'
_computing_data_collection 'local software'
_computing_data_reduction 'local software'
_computing_molecular_graphics 'ORTEP (Johnson, 1965)'
_computing_publication_material 'SHELXL-97 (Sheldrick, 1997)'
_computing_structure_refinement 'SHELXL-97 (Sheldrick, 1997)'
_computing_structure_solution 'SHELXS-97 (Sheldrick, 1997)'
_diffrn_ambient_temperature 95(2)
_diffrn_measured_fraction_theta_full 0.995
_diffrn_measured_fraction_theta_max 0.995
_diffrn_measurement_device 'four-circle diffractometer'
_diffrn_measurement_device_type Stoe
_diffrn_measurement_method '\w-\q scans'
_diffrn_radiation_monochromator graphite
_diffrn_radiation_source 'fine-focus sealed tube'
_diffrn_radiation_type MoK\a
_diffrn_radiation_wavelength 0.71069
_diffrn_reflns_av_R_equivalents 0.0696
_diffrn_reflns_av_sigmaI/netI 0.0937
_diffrn_reflns_limit_h_max 18
_diffrn_reflns_limit_h_min 0
_diffrn_reflns_limit_k_max 18
_diffrn_reflns_limit_k_min 0
_diffrn_reflns_limit_l_max 31
_diffrn_reflns_limit_l_min 0
_diffrn_reflns_number 3232
_diffrn_reflns_theta_full 25.99
_diffrn_reflns_theta_max 25.99
_diffrn_reflns_theta_min 2.73
_diffrn_standards_decay_% 0.00
_diffrn_standards_interval_count 100
_diffrn_standards_number 3
_exptl_absorpt_coefficient_mu 0.281
_exptl_absorpt_correction_T_max 0.951
_exptl_absorpt_correction_T_min 0.859
_exptl_absorpt_correction_type empirical
_exptl_absorpt_process_details 'Parkin, S., Moezzi, B. and Hope H. (1995) J. Appl. Cryst. 28, 53-56'
_exptl_crystal_colour colourless
_exptl_crystal_density_diffrn 1.187
_exptl_crystal_density_method 'not measured'
_exptl_crystal_description block
_exptl_crystal_F_000 2272
_exptl_crystal_size_max 0.30
_exptl_crystal_size_mid 0.28
_exptl_crystal_size_min 0.16
_refine_diff_density_max 0.346
_refine_diff_density_min -0.303
_refine_diff_density_rms 0.069
_refine_ls_abs_structure_details 'Flack H D (1983), Acta Cryst. A39, 876-881'
_refine_ls_abs_structure_Flack 0.15(15)
_refine_ls_extinction_method none
_refine_ls_goodness_of_fit_ref 1.007
_refine_ls_hydrogen_treatment refU
_refine_ls_matrix_type full
_refine_ls_number_parameters 358
_refine_ls_number_reflns 3226
_refine_ls_number_restraints 12
_refine_ls_restrained_S_all 1.021
_refine_ls_R_factor_all 0.0814
_refine_ls_R_factor_gt 0.0584
_refine_ls_shift/su_max 0.000
_refine_ls_shift/su_mean 0.000
_refine_ls_structure_factor_coef Fsqd
_refine_ls_weighting_details 'calc w=1/[\s^2^(Fo^2^)+(0.0685P)^2^+0.0000P] where P=(Fo^2^+2Fc^2^)/3'
_refine_ls_weighting_scheme calc
_refine_ls_wR_factor_gt 0.1277
_refine_ls_wR_factor_ref 0.1409
_reflns_number_gt 2554
_reflns_number_total 3226
_reflns_threshold_expression >2sigma(I)
_cod_data_source_file c2cc33883a.txt
_cod_data_source_block S54
_cod_database_code 7108173

loop_
_symmetry_equiv_pos_as_xyz
'x, y, z'
'-x, -y, z'
'y, -x, -z'
'-y, x, -z'
'x+1/2, y+1/2, z+1/2'
'-x+1/2, -y+1/2, z+1/2'
'y+1/2, -x+1/2, -z+1/2'
'-y+1/2, x+1/2, -z+1/2'

loop_
_atom_site_label
_atom_site_type_symbol
_atom_site_fract_x
_atom_site_fract_y
_atom_site_fract_z
_atom_site_U_iso_or_equiv
_atom_site_adp_type
_atom_site_occupancy
_atom_site_symmetry_multiplicity
_atom_site_calc_flag
_atom_site_refinement_flags
_atom_site_disorder_assembly
_atom_site_disorder_group
Si1 Si 0.43397(11) 0.18220(10) 0.31482(6) 0.0201(3) Uani 1 1 d . . .
S1 S 0.34861(11) 0.09093(10) 0.34989(6) 0.0253(3) Uani 1 1 d . . .
S2 S 0.55782(10) 0.16370(11) 0.34961(6) 0.0256(3) Uani 1 1 d . . .
O1 O 0.4426(3) 0.1582(2) 0.25366(15) 0.0208(9) Uani 1 1 d . . .
C1 C 0.3947(4) 0.3006(4) 0.3245(2) 0.0232(13) Uani 1 1 d . . .
C2 C 0.3729(4) 0.3551(4) 0.2816(2) 0.0260(14) Uani 1 1 d . . .
C3 C 0.3455(5) 0.4414(4) 0.2889(3) 0.0332(15) Uani 1 1 d . . .
H3 H 0.3294 0.4757 0.2596 0.041(12) Uiso 1 1 calc R . .
C4 C 0.3415(5) 0.4775(4) 0.3378(3) 0.0417(18) Uani 1 1 d . . .
H4 H 0.3248 0.5368 0.3424 0.041(12) Uiso 1 1 calc R . .
C5 C 0.3622(5) 0.4259(4) 0.3803(2) 0.0334(16) Uani 1 1 d . . .
H5 H 0.3585 0.4504 0.4142 0.041(12) Uiso 1 1 calc R . .
C6 C 0.3885(4) 0.3391(4) 0.3747(2) 0.0259(14) Uani 1 1 d . . .
C7 C 0.3750(5) 0.3276(4) 0.2252(2) 0.0279(14) Uani 1 1 d . . .
C8 C 0.4511(5) 0.3432(4) 0.1962(2) 0.0303(15) Uani 1 1 d . . .
C9 C 0.4508(6) 0.3228(5) 0.1426(3) 0.043(2) Uani 1 1 d . . .
H9 H 0.5023 0.3329 0.1227 0.056(17) Uiso 1 1 calc R . .
C10 C 0.3792(7) 0.2890(5) 0.1185(2) 0.046(2) Uani 1 1 d . . .
C11 C 0.3045(6) 0.2751(4) 0.1475(3) 0.0436(19) Uani 1 1 d . . .
H11 H 0.2543 0.2515 0.1308 0.056(17) Uiso 1 1 calc R . .
C12 C 0.3003(5) 0.2948(4) 0.2011(3) 0.0338(16) Uani 1 1 d . . .
C13 C 0.5339(5) 0.3765(5) 0.2213(3) 0.0411(18) Uani 1 1 d . . .
H131 H 0.5314 0.4404 0.2240 0.10(2) Uiso 1 1 calc R . .
H132 H 0.5843 0.3596 0.1999 0.10(2) Uiso 1 1 calc R . .
H133 H 0.5399 0.3511 0.2562 0.10(2) Uiso 1 1 calc R . .
C14 C 0.3846(8) 0.2630(7) 0.0614(3) 0.078(4) Uani 1 1 d . . .
H141 H 0.3376 0.2216 0.0532 0.09(2) Uiso 1 1 calc R . .
H142 H 0.4414 0.2354 0.0545 0.09(2) Uiso 1 1 calc R . .
H143 H 0.3785 0.3152 0.0395 0.09(2) Uiso 1 1 calc R . .
C15 C 0.2201(5) 0.2766(5) 0.2313(3) 0.047(2) Uani 1 1 d . . .
H151 H 0.2325 0.2320 0.2577 0.080(18) Uiso 1 1 calc R . .
H152 H 0.1742 0.2554 0.2078 0.080(18) Uiso 1 1 calc R . .
H153 H 0.2003 0.3304 0.2484 0.080(18) Uiso 1 1 calc R . .
C16 C 0.4062(4) 0.2920(4) 0.4241(2) 0.0261(14) Uani 1 1 d . . .
C17 C 0.4900(5) 0.2984(5) 0.4479(2) 0.0322(15) Uani 1 1 d . . .
C18 C 0.5047(6) 0.2542(5) 0.4947(2) 0.0427(18) Uani 1 1 d . . .
H18 H 0.5610 0.2575 0.5102 0.047(16) Uiso 1 1 calc R . .
C19 C 0.4404(6) 0.2060(5) 0.5192(2) 0.0418(19) Uani 1 1 d . . .
C20 C 0.3574(5) 0.2043(5) 0.4969(2) 0.0385(17) Uani 1 1 d . . .
H20 H 0.3118 0.1731 0.5137 0.047(16) Uiso 1 1 calc R . .
C21 C 0.3400(5) 0.2478(5) 0.4499(2) 0.0312(15) Uani 1 1 d . . .
C22 C 0.5597(5) 0.3543(5) 0.4248(3) 0.0401(17) Uani 1 1 d . . .
H221 H 0.5434 0.4160 0.4283 0.061(15) Uiso 1 1 calc R . .
H222 H 0.5667 0.3398 0.3878 0.061(15) Uiso 1 1 calc R . .
H223 H 0.6150 0.3438 0.4431 0.061(15) Uiso 1 1 calc R . .
C23 C 0.4574(7) 0.1565(6) 0.5688(3) 0.068(3) Uani 1 1 d . . .
H231 H 0.4598 0.0937 0.5613 0.09(2) Uiso 1 1 calc R . .
H232 H 0.4103 0.1681 0.5937 0.09(2) Uiso 1 1 calc R . .
H233 H 0.5133 0.1754 0.5837 0.09(2) Uiso 1 1 calc R . .
C24 C 0.2486(5) 0.2463(5) 0.4283(3) 0.0399(17) Uani 1 1 d . . .
H241 H 0.2187 0.3011 0.4372 0.048(13) Uiso 1 1 calc R . .
H242 H 0.2164 0.1969 0.4434 0.048(13) Uiso 1 1 calc R . .
H243 H 0.2509 0.2398 0.3904 0.048(13) Uiso 1 1 calc R . .
Cl1 Cl 0.5000 0.0000 0.45922(8) 0.0408(6) Uani 1 2 d S . .
Li1 Li 0.3606(7) 0.0652(7) 0.2496(4) 0.028(2) Uani 1 1 d . . .
Li5 Li 0.4362(7) 0.1773(7) 0.1823(4) 0.027(2) Uani 1 1 d . . .
Li9 Li 0.5000 0.0000 0.3648(5) 0.029(3) Uani 1 2 d S . .
Li11 Li 0.4570(9) 0.1353(8) 0.4256(4) 0.039(3) Uani 1 1 d . . .
C31 C 1.0128(8) 0.1315(8) 0.4385(5) 0.094(4) Uani 1 1 d D . .
H311 H 0.9851 0.0887 0.4154 0.113 Uiso 1 1 calc R . .
H312 H 0.9870 0.1271 0.4734 0.113 Uiso 1 1 calc R . .
H313 H 1.0757 0.1195 0.4406 0.113 Uiso 1 1 calc R . .
C32 C 0.9987(7) 0.2213(7) 0.4176(4) 0.080(3) Uani 1 1 d D B .
H321 H 1.0334 0.2632 0.4386 0.12(2) Uiso 1 1 calc R . .
H322 H 0.9362 0.2369 0.4217 0.12(2) Uiso 1 1 calc R . .
C33 C 1.0239(7) 0.2311(7) 0.3609(4) 0.081(3) Uani 1 1 d D . .
H331 H 0.9944 0.1832 0.3417 0.12(2) Uiso 1 1 calc R A 1
H332 H 1.0875 0.2197 0.3586 0.12(2) Uiso 1 1 calc R A 1
C34 C 1.0068(12) 0.3143(10) 0.3306(7) 0.092(7) Uani 0.615(18) 1 d PD B 1
H341 H 1.0149 0.3036 0.2929 0.12(2) Uiso 0.615(18) 1 calc PR B 1
H342 H 0.9458 0.3340 0.3363 0.12(2) Uiso 0.615(18) 1 calc PR B 1
C35 C 1.0690(12) 0.3829(10) 0.3487(8) 0.089(6) Uani 0.615(18) 1 d PD B 1
H351 H 1.0572 0.4378 0.3302 0.107 Uiso 0.615(18) 1 calc PR B 1
H352 H 1.1291 0.3641 0.3415 0.107 Uiso 0.615(18) 1 calc PR B 1
H353 H 1.0617 0.3921 0.3862 0.107 Uiso 0.615(18) 1 calc PR B 1
C36 C 1.016(2) 0.3289(9) 0.3528(9) 0.092(7) Uani 0.385(18) 1 d PD B 2
H361 H 0.9547 0.3446 0.3617 0.12(2) Uiso 0.385(18) 1 calc PR B 2
H362 H 1.0534 0.3569 0.3794 0.12(2) Uiso 0.385(18) 1 calc PR B 2
C37 C 1.036(2) 0.3724(18) 0.3023(10) 0.089(6) Uani 0.385(18) 1 d PD B 2
H371 H 1.0257 0.4354 0.3055 0.107 Uiso 0.385(18) 1 calc PR B 2
H372 H 0.9982 0.3483 0.2750 0.107 Uiso 0.385(18) 1 calc PR B 2
H373 H 1.0974 0.3620 0.2932 0.107 Uiso 0.385(18) 1 calc PR B 2

loop_
_atom_site_aniso_label
_atom_site_aniso_U_11
_atom_site_aniso_U_22
_atom_site_aniso_U_33
_atom_site_aniso_U_23
_atom_site_aniso_U_13
_atom_site_aniso_U_12
Si1 0.0263(9) 0.0223(8) 0.0117(7) -0.0019(6) 0.0020(6) -0.0003(8)
S1 0.0352(8) 0.0268(8) 0.0137(6) -0.0028(6) 0.0042(7) -0.0051(7)
S2 0.0275(8) 0.0349(8) 0.0146(7) -0.0029(7) -0.0007(6) 0.0018(7)
O1 0.028(2) 0.021(2) 0.0129(18) 0.0000(16) 0.0006(17) 0.0016(18)
C1 0.022(3) 0.024(3) 0.023(3) -0.003(2) 0.003(2) -0.002(3)
C2 0.029(3) 0.026(3) 0.024(3) -0.001(3) 0.005(3) -0.002(3)
C3 0.041(4) 0.031(4) 0.028(3) 0.004(3) 0.001(3) 0.006(3)
C4 0.058(5) 0.026(4) 0.041(4) -0.003(3) 0.009(4) 0.008(3)
C5 0.047(4) 0.030(4) 0.023(3) -0.009(3) 0.008(3) -0.002(3)
C6 0.028(3) 0.028(3) 0.022(3) -0.005(3) 0.010(3) -0.009(3)
C7 0.045(4) 0.018(3) 0.021(3) 0.006(2) 0.002(3) 0.005(3)
C8 0.050(4) 0.021(3) 0.020(3) 0.009(2) 0.002(3) 0.004(3)
C9 0.073(6) 0.039(4) 0.019(4) 0.008(3) 0.010(4) 0.017(4)
C10 0.095(7) 0.029(4) 0.014(3) 0.002(3) -0.012(4) 0.013(4)
C11 0.066(5) 0.028(4) 0.037(4) 0.001(3) -0.024(4) 0.012(4)
C12 0.040(4) 0.027(3) 0.034(4) 0.001(3) -0.015(3) 0.007(3)
C13 0.044(4) 0.035(4) 0.044(4) 0.002(3) 0.013(3) -0.002(3)
C14 0.153(11) 0.072(7) 0.010(4) -0.001(4) -0.012(5) 0.028(7)
C15 0.046(5) 0.042(4) 0.055(5) 0.000(4) -0.009(4) -0.009(4)
C16 0.027(3) 0.032(3) 0.020(3) -0.008(3) 0.006(3) 0.000(3)
C17 0.035(4) 0.032(4) 0.030(4) -0.011(3) 0.000(3) -0.004(3)
C18 0.055(5) 0.055(5) 0.019(3) -0.010(3) -0.006(3) 0.006(4)
C19 0.065(5) 0.039(4) 0.021(3) -0.009(3) -0.003(4) -0.004(4)
C20 0.054(5) 0.042(4) 0.020(3) -0.005(3) 0.008(3) -0.007(4)
C21 0.041(4) 0.036(4) 0.017(3) -0.010(3) 0.009(3) -0.004(3)
C22 0.038(4) 0.048(4) 0.033(4) -0.009(3) 0.001(3) -0.010(4)
C23 0.120(9) 0.062(6) 0.023(4) -0.004(4) -0.015(5) 0.002(6)
C24 0.042(4) 0.046(4) 0.032(4) -0.008(3) 0.017(3) -0.008(3)
Cl1 0.0638(17) 0.0396(14) 0.0191(10) 0.000 0.000 0.0057(13)
Li1 0.045(7) 0.020(5) 0.019(4) -0.003(4) 0.001(5) -0.005(5)
Li5 0.034(6) 0.035(6) 0.011(4) 0.005(4) -0.005(4) -0.002(5)
Li9 0.036(8) 0.041(9) 0.008(6) 0.000 0.000 0.001(8)
Li11 0.060(8) 0.040(7) 0.017(5) -0.004(5) -0.002(5) -0.007(6)
C31 0.063(7) 0.105(10) 0.116(10) -0.015(8) -0.029(7) -0.011(7)
C32 0.053(6) 0.101(9) 0.087(8) -0.039(7) -0.014(6) -0.003(6)
C33 0.052(6) 0.097(9) 0.093(8) -0.028(7) -0.005(5) -0.010(6)
C34 0.093(11) 0.118(13) 0.066(15) -0.012(11) -0.051(10) -0.055(10)
C35 0.107(14) 0.067(10) 0.094(12) -0.014(10) -0.007(11) -0.005(10)
C36 0.093(11) 0.118(13) 0.066(15) -0.012(11) -0.051(10) -0.055(10)
C37 0.107(14) 0.067(10) 0.094(12) -0.014(10) -0.007(11) -0.005(10)

loop_
_atom_type_symbol
_atom_type_description
_atom_type_scat_dispersion_real
_atom_type_scat_dispersion_imag
_atom_type_scat_source
C C 0.0033 0.0016 'International Tables Vol C Tables 4.2.6.8 and 6.1.1.4'
H H 0.0000 0.0000 'International Tables Vol C Tables 4.2.6.8 and 6.1.1.4'
Cl Cl 0.1484 0.1585 'International Tables Vol C Tables 4.2.6.8 and 6.1.1.4'
Li Li -0.0003 0.0001 'International Tables Vol C Tables 4.2.6.8 and 6.1.1.4'
O O 0.0106 0.0060 'International Tables Vol C Tables 4.2.6.8 and 6.1.1.4'
S S 0.1246 0.1234 'International Tables Vol C Tables 4.2.6.8 and 6.1.1.4'
Si Si 0.0817 0.0704 'International Tables Vol C Tables 4.2.6.8 and 6.1.1.4'

loop_
_geom_angle_atom_site_label_1
_geom_angle_atom_site_label_2
_geom_angle_atom_site_label_3
_geom_angle
_geom_angle_site_symmetry_1
_geom_angle_site_symmetry_3
O1 Si1 C1 111.3(2) . .
O1 Si1 S1 108.32(17) . .
C1 Si1 S1 111.96(19) . .
O1 Si1 S2 107.86(17) . .
C1 Si1 S2 110.58(19) . .
S1 Si1 S2 106.58(9) . .
Si1 S1 Li5 125.0(2) . 8_545
Si1 S1 Li1 68.7(2) . .
Li5 S1 Li1 63.2(3) 8_545 .
Si1 S1 Li11 75.9(3) . .
Li5 S1 Li11 125.3(4) 8_545 .
Li1 S1 Li11 136.0(4) . .
Si1 S1 Li9 82.64(13) . .
Li5 S1 Li9 72.7(3) 8_545 .
Li1 S1 Li9 90.1(3) . .
Li11 S1 Li9 59.7(3) . .
Si1 S2 Li5 126.4(2) . 7
Si1 S2 Li11 78.6(3) . .
Li5 S2 Li11 126.2(4) 7 .
Si1 S2 Li1 68.9(2) . 7
Li5 S2 Li1 63.8(3) 7 7
Li11 S2 Li1 140.0(4) . 7
Si1 S2 Li9 83.73(13) . .
Li5 S2 Li9 73.8(3) 7 .
Li11 S2 Li9 61.7(3) . .
Li1 S2 Li9 91.3(4) 7 .
Si1 O1 Li5 156.5(4) . .
Si1 O1 Li1 99.1(4) . 7
Li5 O1 Li1 91.8(5) . 7
Si1 O1 Li1 99.7(4) . .
Li5 O1 Li1 91.7(5) . .
Li1 O1 Li1 122.4(7) 7 .
C2 C1 C6 116.5(5) . .
C2 C1 Si1 121.6(4) . .
C6 C1 Si1 121.9(5) . .
C3 C2 C1 121.3(6) . .
C3 C2 C7 113.5(5) . .
C1 C2 C7 125.2(5) . .
C4 C3 C2 121.0(6) . .
C4 C3 H3 119.5 . .
C2 C3 H3 119.5 . .
C3 C4 C5 118.9(6) . .
C3 C4 H4 120.6 . .
C5 C4 H4 120.6 . .
C4 C5 C6 121.9(6) . .
C4 C5 H5 119.1 . .
C6 C5 H5 119.1 . .
C5 C6 C1 120.4(6) . .
C5 C6 C16 115.4(5) . .
C1 C6 C16 124.2(6) . .
C12 C7 C8 120.4(6) . .
C12 C7 C2 120.6(6) . .
C8 C7 C2 118.7(6) . .
C7 C8 C9 118.5(7) . .
C7 C8 C13 121.9(5) . .
C9 C8 C13 119.6(6) . .
C10 C9 C8 122.0(8) . .
C10 C9 H9 119.0 . .
C8 C9 H9 119.0 . .
C9 C10 C11 118.7(6) . .
C9 C10 C14 119.5(9) . .
C11 C10 C14 121.7(9) . .
C10 C11 H11 119.0 . .
C12 C11 H11 119.0 . .
C7 C12 C11 118.2(7) . .
C7 C12 C15 121.1(6) . .
C11 C12 C15 120.6(7) . .
C8 C13 H131 109.5 . .
C8 C13 H132 109.5 . .
H131 C13 H132 109.5 . .
C8 C13 H133 109.5 . .
H131 C13 H133 109.5 . .
H132 C13 H133 109.5 . .
C10 C14 H141 109.5 . .
C10 C14 H142 109.5 . .
H141 C14 H142 109.5 . .
C10 C14 H143 109.5 . .
H141 C14 H143 109.5 . .
H142 C14 H143 109.5 . .
C12 C15 H151 109.5 . .
C12 C15 H152 109.5 . .
H151 C15 H152 109.5 . .
C12 C15 H153 109.5 . .
H151 C15 H153 109.5 . .
H152 C15 H153 109.5 . .
C12 C7 Li5 78.3(4) . .
C8 C7 Li5 69.0(4) . .
C2 C7 Li5 129.2(4) . .
C7 C8 Li5 80.3(4) . .
C9 C8 Li5 69.3(4) . .
C13 C8 Li5 117.8(5) . .
C10 C9 Li5 76.8(5) . .
C8 C9 Li5 78.2(4) . .
Li5 C9 H9 116.5 . .
C9 C10 Li5 71.5(5) . .
C11 C10 Li5 80.3(5) . .
C14 C10 Li5 115.5(6) . .
C10 C11 C12 122.1(7) . .
C10 C11 Li5 69.0(5) . .
C12 C11 Li5 80.0(5) . .
Li5 C11 H11 123.3 . .
C7 C12 Li5 72.4(4) . .
C11 C12 Li5 70.1(4) . .
C15 C12 Li5 126.0(5) . .
C21 C16 C17 119.0(6) . .
C21 C16 C6 120.8(6) . .
C17 C16 C6 119.9(6) . .
C18 C17 C16 118.8(7) . .
C18 C17 C22 120.3(7) . .
C16 C17 C22 120.8(6) . .
C19 C18 C17 122.4(7) . .
C19 C18 H18 118.8 . .
C17 C18 H18 118.8 . .
C18 C19 C20 118.0(7) . .
C18 C19 C23 122.1(8) . .
C20 C19 C23 119.9(8) . .
C19 C20 C21 121.3(7) . .
C19 C20 H20 119.4 . .
C21 C20 H20 119.4 . .
C16 C21 C20 120.2(7) . .
C16 C21 C24 120.7(6) . .
C20 C21 C24 119.1(6) . .
C17 C22 H221 109.5 . .
C17 C22 H222 109.5 . .
H221 C22 H222 109.5 . .
C17 C22 H223 109.5 . .
H221 C22 H223 109.5 . .
H222 C22 H223 109.5 . .
C19 C23 H231 109.5 . .
C19 C23 H232 109.5 . .
H231 C23 H232 109.5 . .
C19 C23 H233 109.5 . .
H231 C23 H233 109.5 . .
H232 C23 H233 109.5 . .
C21 C24 H241 109.5 . .
C21 C24 H242 109.5 . .
H241 C24 H242 109.5 . .
C21 C24 H243 109.5 . .
H241 C24 H243 109.5 . .
H242 C24 H243 109.5 . .
C21 C16 Li11 75.8(5) . .
C17 C16 Li11 77.3(5) . .
C6 C16 Li11 122.2(5) . .
C18 C17 Li11 76.0(5) . .
C16 C17 Li11 70.5(5) . .
C22 C17 Li11 126.8(5) . .
C19 C18 Li11 75.0(5) . .
C17 C18 Li11 73.2(5) . .
Li11 C18 H18 124.6 . .
C18 C19 Li11 74.7(5) . .
C20 C19 Li11 72.9(5) . .
C23 C19 Li11 123.1(6) . .
C19 C20 Li11 76.3(5) . .
C21 C20 Li11 72.5(5) . .
Li11 C20 H20 123.1 . .
C16 C21 Li11 72.5(5) . .
C20 C21 Li11 76.0(5) . .
C24 C21 Li11 123.3(5) . .
Li11 Cl1 Li11 136.6(5) 2_655 .
Li11 Cl1 Li9 68.3(3) . .
O1 Li1 O1 147.4(7) 8_545 .
O1 Li1 S2 83.7(4) 8_545 8_545
O1 Li1 S2 100.5(5) . 8_545
O1 Li1 S1 100.5(5) 8_545 .
O1 Li1 S1 83.1(4) . .
S2 Li1 S1 166.2(5) 8_545 .
O1 Li5 S2 103.8(5) . 8_545
O1 Li5 S1 104.3(5) . 7
S2 Li5 S1 110.2(4) 8_545 7
O1 Li5 C7 75.6(4) . .
O1 Li5 C8 90.8(4) . .
O1 Li5 C9 123.2(5) . .
O1 Li5 C10 139.9(6) . .
O1 Li5 C11 117.3(5) . .
O1 Li5 C12 88.3(4) . .
S1 Li5 C7 125.9(4) 7 .
S1 Li5 C8 96.7(4) 7 .
C9 Li5 S1 85.5(4) . 7
C10 Li5 S1 102.5(4) . 7
S1 Li5 C11 133.1(4) 7 .
S1 Li5 C12 148.4(5) 7 .
S2 Li5 C7 122.5(4) 8_545 .
S2 Li5 C8 144.5(5) 8_545 .
C9 Li5 S2 125.2(4) . 8_545
S2 Li5 C10 94.0(4) 8_545 .
S2 Li5 C11 80.8(3) 8_545 .
S2 Li5 C12 94.1(4) 8_545 .
C8 Li5 C7 30.6(2) . .
C9 Li5 C8 32.5(2) . .
C9 Li5 C10 31.7(3) . .
C10 Li5 C11 30.7(3) . .
C11 Li5 C12 29.9(2) . .
C7 Li5 C12 29.3(2) . .
C9 Li5 C7 55.5(3) . .
C10 Li5 C8 56.8(3) . .
C9 Li5 C11 54.6(3) . .
C10 Li5 C12 54.4(3) . .
C11 Li5 C7 53.1(3) . .
C8 Li5 C12 53.6(3) . .
C10 Li5 C7 64.6(3) . .
C8 Li5 C11 63.9(3) . .
C9 Li5 C12 63.7(3) . .
Cl1 Li9 S1 98.0(2) . .
Cl1 Li9 S2 98.3(2) . .
S1 Li9 S1 163.9(5) . 2_655
S2 Li9 S2 163.3(5) 2_655 .
S2 Li9 S1 77.51(7) . .
S2 Li9 S1 100.12(10) . 2_655
Cl1 Li11 S1 102.7(4) . .
Cl1 Li11 S2 105.4(5) . .
S2 Li11 S1 81.9(3) . .
Cl1 Li11 C16 159.2(5) . .
Cl1 Li11 C17 135.3(5) . .
Cl1 Li11 C18 106.5(5) . .
Cl1 Li11 C19 93.1(4) . .
Cl1 Li11 C20 105.3(5) . .
Cl1 Li11 C21 134.6(5) . .
C16 Li11 S1 92.2(4) . .
C17 Li11 S1 121.9(5) . .
C18 Li11 S1 147.5(6) . .
S1 Li11 C19 135.4(6) . .
C20 Li11 S1 104.7(5) . .
C21 Li11 S1 85.0(4) . .
C16 Li11 S2 90.7(4) . .
S2 Li11 C17 83.5(4) . .
S2 Li11 C18 103.4(5) . .
S2 Li11 C19 133.6(5) . .
S2 Li11 C20 146.1(5) . .
S2 Li11 C21 120.0(5) . .
C16 Li11 C17 32.2(3) . .
C17 Li11 C18 30.8(3) . .
C18 Li11 C19 30.3(3) . .
C20 Li11 C19 30.8(3) . .
C21 Li11 C20 31.5(2) . .
C16 Li11 C21 31.7(2) . .
C16 Li11 C18 56.0(3) . .
C17 Li11 C19 55.2(3) . .
C20 Li11 C18 53.9(3) . .
C21 Li11 C19 55.7(3) . .
C16 Li11 C20 56.3(3) . .
C21 Li11 C17 55.9(3) . .
C16 Li11 C19 66.2(4) . .
C20 Li11 C17 64.6(4) . .
C21 Li11 C18 64.3(4) . .
C32 C31 H311 109.5 . .
C32 C31 H312 109.5 . .
H311 C31 H312 109.5 . .
C32 C31 H313 109.5 . .
H311 C31 H313 109.5 . .
H312 C31 H313 109.5 . .
C31 C32 C33 113.6(10) . .
C31 C32 H321 108.8 . .
C33 C32 H321 108.8 . .
C31 C32 H322 108.8 . .
C33 C32 H322 108.8 . .
H321 C32 H322 107.7 . .
C32 C33 C34 122.2(12) . .
C32 C33 C36 102.0(12) . .
C32 C33 H331 106.8 . .
C34 C33 H331 106.8 . .
C36 C33 H331 128.7 . .
C32 C33 H332 106.8 . .
C34 C33 H332 106.8 . .
C36 C33 H332 104.3 . .
H331 C33 H332 106.6 . .
C35 C34 C33 108.7(11) . .
C35 C34 H341 109.9 . .
C33 C34 H341 109.9 . .
C35 C34 H342 109.9 . .
C33 C34 H342 109.9 . .
H341 C34 H342 108.3 . .
C34 C35 H351 109.5 . .
C34 C35 H352 109.5 . .
H351 C35 H352 109.5 . .
C34 C35 H353 109.5 . .
H351 C35 H353 109.5 . .
H352 C35 H353 109.5 . .
C37 C36 C33 122.8(19) . .
C37 C36 H361 106.6 . .
C33 C36 H361 106.6 . .
C37 C36 H362 106.6 . .
C33 C36 H362 106.6 . .
H361 C36 H362 106.6 . .
C36 C37 H371 109.5 . .
C36 C37 H372 109.5 . .
H371 C37 H372 109.5 . .
C36 C37 H373 109.5 . .
H371 C37 H373 109.5 . .
H372 C37 H373 109.5 . .

loop_
_geom_bond_atom_site_label_1
_geom_bond_atom_site_label_2
_geom_bond_distance
_geom_bond_site_symmetry_2
_geom_bond_publ_flag
Si1 O1 1.617(4) . yes
Si1 C1 1.924(6) . yes
Si1 S1 2.112(2) . yes
Si1 S2 2.112(2) . yes
S1 Li5 2.537(11) 8_545 yes
S1 Li1 2.609(12) . yes
S1 Li11 2.642(12) . yes
S1 Li9 2.727(2) . yes
S2 Li5 2.519(10) 7 yes
S2 Li11 2.523(12) . yes
S2 Li1 2.576(12) 7 yes
S2 Li9 2.682(2) . yes
O1 Li5 1.856(10) . yes
O1 Li1 1.898(11) 7 yes
O1 Li1 1.899(11) . yes
C1 C2 1.420(9) . ?
C1 C6 1.420(8) . ?
C2 C3 1.398(9) . ?
C2 C7 1.505(8) . ?
C3 C4 1.372(9) . ?
C3 H3 0.95 . ?
C4 C5 1.381(10) . ?
C4 H4 0.95 . ?
C5 C6 1.393(9) . ?
C5 H5 0.95 . ?
C6 C16 1.483(9) . ?
C7 C12 1.393(9) . ?
C7 C8 1.402(9) . ?
C8 C9 1.411(9) . ?
C8 C13 1.507(10) . ?
C9 C10 1.360(12) . ?
C9 H9 0.95 . ?
C10 C11 1.379(12) . ?
C10 C14 1.522(10) . ?
C11 C12 1.410(10) . ?
C11 H11 0.95 . ?
C12 C15 1.476(10) . ?
C7 Li5 2.714(12) . ?
C8 Li5 2.571(12) . ?
C9 Li5 2.456(12) . ?
C10 Li5 2.521(12) . ?
C11 Li5 2.662(12) . ?
C12 Li5 2.788(13) . ?
C13 H131 0.98 . ?
C13 H132 0.98 . ?
C13 H133 0.98 . ?
C14 H141 0.98 . ?
C14 H142 0.98 . ?
C14 H143 0.98 . ?
C15 H151 0.98 . ?
C15 H152 0.98 . ?
C15 H153 0.98 . ?
C16 C21 1.385(9) . ?
C16 C17 1.423(9) . ?
C17 C18 1.395(10) . ?
C17 C22 1.489(10) . ?
C18 C19 1.381(11) . ?
C18 H18 0.95 . ?
C19 C20 1.392(11) . ?
C19 C23 1.503(10) . ?
C20 C21 1.401(9) . ?
C20 H20 0.95 . ?
C21 C24 1.504(10) . ?
C16 Li11 2.518(14) . ?
C17 Li11 2.607(14) . ?
C18 Li11 2.642(13) . ?
C19 Li11 2.646(12) . ?
C20 Li11 2.603(14) . ?
C21 Li11 2.559(14) . ?
C22 H221 0.98 . ?
C22 H222 0.98 . ?
C22 H223 0.98 . ?
C23 H231 0.98 . ?
C23 H232 0.98 . ?
C23 H233 0.98 . ?
C24 H241 0.98 . ?
C24 H242 0.98 . ?
C24 H243 0.98 . ?
Cl1 Li11 2.335(12) . yes
Cl1 Li9 2.424(12) . yes
C31 C32 1.491(11) . ?
C31 H311 0.98 . ?
C31 H312 0.98 . ?
C31 H313 0.98 . ?
C32 C33 1.513(10) . ?
C32 H321 0.99 . ?
C32 H322 0.99 . ?
C33 C34 1.513(10) . ?
C33 C36 1.513(10) . ?
C33 H331 0.99 . ?
C33 H332 0.99 . ?
C34 C35 1.491(11) . ?
C34 H341 0.99 . ?
C34 H342 0.99 . ?
C35 H351 0.98 . ?
C35 H352 0.98 . ?
C35 H353 0.98 . ?
C36 C37 1.491(11) . ?
C36 H361 0.99 . ?
C36 H362 0.99 . ?
C37 H371 0.98 . ?
C37 H372 0.98 . ?
C37 H373 0.98 . ?

loop_
_geom_torsion_atom_site_label_1
_geom_torsion_atom_site_label_2
_geom_torsion_atom_site_label_3
_geom_torsion_atom_site_label_4
_geom_torsion
_geom_torsion_site_symmetry_1
_geom_torsion_site_symmetry_4
_geom_torsion_publ_flag
O1 Si1 S1 Li5 26.6(3) . 8_545 ?
C1 Si1 S1 Li5 149.7(3) . 8_545 ?
S2 Si1 S1 Li5 -89.2(3) . 8_545 ?
O1 Si1 S1 Li1 -3.5(3) . . ?
C1 Si1 S1 Li1 119.6(3) . . ?
S2 Si1 S1 Li1 -119.3(3) . . ?
O1 Si1 S1 Li11 150.0(3) . . ?
C1 Si1 S1 Li11 -86.9(3) . . ?
S2 Si1 S1 Li11 34.2(3) . . ?
O1 Si1 S1 Li9 89.5(3) . . ?
C1 Si1 S1 Li9 -147.4(3) . . ?
S2 Si1 S1 Li9 -26.4(2) . . ?
O1 Si1 S2 Li5 -24.9(3) . 7 ?
C1 Si1 S2 Li5 -146.8(4) . 7 ?
S1 Si1 S2 Li5 91.3(3) . 7 ?
O1 Si1 S2 Li11 -151.7(3) . . ?
C1 Si1 S2 Li11 86.3(3) . . ?
S1 Si1 S2 Li11 -35.6(3) . . ?
O1 Si1 S2 Li1 4.5(3) . 7 ?
C1 Si1 S2 Li1 -117.5(3) . 7 ?
S1 Si1 S2 Li1 120.6(3) . 7 ?
O1 Si1 S2 Li9 -89.4(3) . . ?
C1 Si1 S2 Li9 148.7(3) . . ?
S1 Si1 S2 Li9 26.8(2) . . ?
C1 Si1 O1 Li5 -1.0(11) . . ?
S1 Si1 O1 Li5 122.5(10) . . ?
S2 Si1 O1 Li5 -122.5(10) . . ?
C1 Si1 O1 Li1 115.7(4) . 7 ?
S1 Si1 O1 Li1 -120.8(4) . 7 ?
S2 Si1 O1 Li1 -5.8(4) . 7 ?
C1 Si1 O1 Li1 -118.9(4) . . ?
S1 Si1 O1 Li1 4.6(4) . . ?
S2 Si1 O1 Li1 119.6(4) . . ?
O1 Si1 C1 C2 2.9(6) . . yes
S1 Si1 C1 C2 -118.5(5) . . ?
S2 Si1 C1 C2 122.8(5) . . ?
O1 Si1 C1 C6 -175.1(5) . . yes
S1 Si1 C1 C6 63.5(5) . . ?
S2 Si1 C1 C6 -55.2(5) . . ?
C6 C1 C2 C3 -1.0(9) . . ?
Si1 C1 C2 C3 -179.1(5) . . ?
C6 C1 C2 C7 180.0(6) . . ?
Si1 C1 C2 C7 1.8(9) . . ?
C1 C2 C3 C4 2.2(11) . . ?
C7 C2 C3 C4 -178.7(7) . . ?
C2 C3 C4 C5 -2.2(11) . . ?
C3 C4 C5 C6 1.1(11) . . ?
C4 C5 C6 C1 0.0(11) . . ?
C4 C5 C6 C16 -178.5(6) . . ?
C2 C1 C6 C5 0.0(9) . . ?
Si1 C1 C6 C5 178.1(5) . . ?
C2 C1 C6 C16 178.3(6) . . ?
Si1 C1 C6 C16 -3.6(8) . . ?
C3 C2 C7 C12 -86.5(7) . . ?
C1 C2 C7 C12 92.6(8) . . ?
C3 C2 C7 C8 87.7(7) . . ?
C1 C2 C7 C8 -93.2(8) . . yes
C3 C2 C7 Li5 173.2(5) . . ?
C1 C2 C7 Li5 -7.7(10) . . ?
C12 C7 C8 C9 -1.6(9) . . ?
C2 C7 C8 C9 -175.8(6) . . ?
Li5 C7 C8 C9 59.9(6) . . ?
C12 C7 C8 C13 -178.4(6) . . ?
C2 C7 C8 C13 7.4(9) . . ?
Li5 C7 C8 C13 -116.8(6) . . ?
C12 C7 C8 Li5 -61.5(6) . . ?
C2 C7 C8 Li5 124.2(5) . . ?
C7 C8 C9 C10 0.3(10) . . ?
C13 C8 C9 C10 177.1(6) . . ?
Li5 C8 C9 C10 66.1(7) . . ?
C7 C8 C9 Li5 -65.8(6) . . ?
C13 C8 C9 Li5 111.0(6) . . ?
C8 C9 C10 C11 0.5(11) . . ?
Li5 C9 C10 C11 67.4(7) . . ?
C8 C9 C10 C14 -176.2(7) . . ?
Li5 C9 C10 C14 -109.4(7) . . ?
C8 C9 C10 Li5 -66.8(7) . . ?
C9 C10 C11 C12 0.0(11) . . ?
C14 C10 C11 C12 176.7(7) . . ?
Li5 C10 C11 C12 62.6(7) . . ?
C9 C10 C11 Li5 -62.6(6) . . ?
C14 C10 C11 Li5 114.1(7) . . ?
C8 C7 C12 C11 2.1(9) . . ?
C2 C7 C12 C11 176.2(6) . . ?
Li5 C7 C12 C11 -54.9(6) . . ?
C8 C7 C12 C15 178.9(6) . . ?
C2 C7 C12 C15 -7.0(10) . . ?
Li5 C7 C12 C15 121.9(7) . . ?
C8 C7 C12 Li5 57.0(6) . . ?
C2 C7 C12 Li5 -128.9(6) . . ?
C10 C11 C12 C7 -1.3(10) . . ?
Li5 C11 C12 C7 56.0(6) . . ?
C10 C11 C12 C15 -178.1(7) . . ?
Li5 C11 C12 C15 -120.8(7) . . ?
C10 C11 C12 Li5 -57.3(6) . . ?
C5 C6 C16 C21 88.9(8) . . ?
C1 C6 C16 C21 -89.5(8) . . ?
C5 C6 C16 C17 -85.3(8) . . ?
C1 C6 C16 C17 96.3(8) . . yes
C5 C6 C16 Li11 -178.9(6) . . ?
C1 C6 C16 Li11 2.7(9) . . ?
C21 C16 C17 C18 4.9(9) . . ?
C6 C16 C17 C18 179.2(6) . . ?
Li11 C16 C17 C18 -60.8(6) . . ?
C21 C16 C17 C22 -172.4(6) . . ?
C6 C16 C17 C22 1.9(9) . . ?
Li11 C16 C17 C22 121.9(7) . . ?
C21 C16 C17 Li11 65.7(6) . . ?
C6 C16 C17 Li11 -120.0(6) . . ?
C16 C17 C18 C19 -1.3(10) . . ?
C22 C17 C18 C19 176.0(7) . . ?
Li11 C17 C18 C19 -59.3(7) . . ?
C16 C17 C18 Li11 58.0(6) . . ?
C22 C17 C18 Li11 -124.7(7) . . ?
C17 C18 C19 C20 -2.2(11) . . ?
Li11 C18 C19 C20 -60.6(6) . . ?
C17 C18 C19 C23 178.2(7) . . ?
Li11 C18 C19 C23 119.8(8) . . ?
C17 C18 C19 Li11 58.4(7) . . ?
C18 C19 C20 C21 2.1(11) . . ?
C23 C19 C20 C21 -178.3(7) . . ?
Li11 C19 C20 C21 -59.4(7) . . ?
C18 C19 C20 Li11 61.5(7) . . ?
C23 C19 C20 Li11 -118.9(7) . . ?
C17 C16 C21 C20 -5.0(9) . . ?
C6 C16 C21 C20 -179.3(6) . . ?
Li11 C16 C21 C20 61.5(6) . . ?
C17 C16 C21 C24 174.6(6) . . ?
C6 C16 C21 C24 0.4(9) . . ?
Li11 C16 C21 C24 -118.9(7) . . ?
C17 C16 C21 Li11 -66.5(6) . . ?
C6 C16 C21 Li11 119.3(6) . . ?
C19 C20 C21 C16 1.5(10) . . ?
Li11 C20 C21 C16 -59.8(6) . . ?
C19 C20 C21 C24 -178.1(6) . . ?
Li11 C20 C21 C24 120.6(7) . . ?
C19 C20 C21 Li11 61.3(7) . . ?
Si1 O1 Li1 O1 -102.3(12) . 8_545 ?
Li5 O1 Li1 O1 98.4(12) . 8_545 ?
Li1 O1 Li1 O1 5.1(10) 7 8_545 yes
Si1 O1 Li1 S2 163.0(3) . 8_545 ?
Li5 O1 Li1 S2 3.7(5) . 8_545 ?
Li1 O1 Li1 S2 -89.6(5) 7 8_545 ?
Si1 O1 Li1 S1 -3.5(3) . . ?
Li5 O1 Li1 S1 -162.9(4) . . ?
Li1 O1 Li1 S1 103.8(4) 7 . ?
Si1 S1 Li1 O1 150.0(5) . 8_545 ?
Li5 S1 Li1 O1 -2.5(4) 8_545 8_545 ?
Li11 S1 Li1 O1 111.5(5) . 8_545 ?
Li9 S1 Li1 O1 68.0(4) . 8_545 ?
Si1 S1 Li1 O1 2.9(2) . . ?
Li5 S1 Li1 O1 -149.7(5) 8_545 . ?
Li11 S1 Li1 O1 -35.7(6) . . ?
Li9 S1 Li1 O1 -79.2(3) . . ?
Si1 S1 Li1 S2 -103.1(19) . 8_545 ?
Li5 S1 Li1 S2 104.3(19) 8_545 8_545 ?
Li11 S1 Li1 S2 -141.7(18) . 8_545 ?
Li9 S1 Li1 S2 174.8(19) . 8_545 ?
Si1 O1 Li5 C9 27.3(15) . . ?
Li1 O1 Li5 C9 -90.8(7) 7 . ?
Li1 O1 Li5 C9 146.7(7) . . ?
Si1 O1 Li5 S2 -123.2(9) . 8_545 ?
Li1 O1 Li5 S2 118.7(5) 7 8_545 ?
Li1 O1 Li5 S2 -3.8(5) . 8_545 ?
Si1 O1 Li5 C10 -9.3(18) . . ?
Li1 O1 Li5 C10 -127.4(9) 7 . ?
Li1 O1 Li5 C10 110.1(9) . . ?
Si1 O1 Li5 S1 121.3(9) . 7 ?
Li1 O1 Li5 S1 3.2(5) 7 7 ?
Li1 O1 Li5 S1 -119.3(5) . 7 ?
Si1 O1 Li5 C8 24.2(12) . . ?
Li1 O1 Li5 C8 -93.9(5) 7 . ?
Li1 O1 Li5 C8 143.6(4) . . ?
Si1 O1 Li5 C11 -36.6(13) . . ?
Li1 O1 Li5 C11 -154.7(6) 7 . ?
Li1 O1 Li5 C11 82.8(6) . . ?
Si1 O1 Li5 C7 -2.6(11) . . ?
Li1 O1 Li5 C7 -120.7(4) 7 . ?
Li1 O1 Li5 C7 116.8(4) . . ?
Si1 O1 Li5 C12 -29.4(12) . . ?
Li1 O1 Li5 C12 -147.5(4) 7 . ?
Li1 O1 Li5 C12 90.0(4) . . ?
C10 C9 Li5 O1 -133.0(8) . . ?
C8 C9 Li5 O1 -5.8(8) . . ?
C10 C9 Li5 S2 11.1(7) . 8_545 ?
C8 C9 Li5 S2 138.4(6) . 8_545 ?
C8 C9 Li5 C10 127.2(7) . . ?
C10 C9 Li5 S1 122.8(5) . 7 ?
C8 C9 Li5 S1 -110.0(5) . 7 ?
C10 C9 Li5 C8 -127.2(7) . . ?
C10 C9 Li5 C11 -30.9(4) . . ?
C8 C9 Li5 C11 96.3(5) . . ?
C10 C9 Li5 C7 -97.1(5) . . ?
C8 C9 Li5 C7 30.2(4) . . ?
C10 C9 Li5 C12 -64.3(5) . . ?
C8 C9 Li5 C12 63.0(4) . . ?
C9 C10 Li5 O1 72.0(10) . . ?
C11 C10 Li5 O1 -52.8(10) . . ?
C14 C10 Li5 O1 -173.4(9) . . ?
C11 C10 Li5 C9 -124.8(7) . . ?
C14 C10 Li5 C9 114.6(10) . . ?
C9 C10 Li5 S2 -170.9(5) . 8_545 ?
C11 C10 Li5 S2 64.3(5) . 8_545 ?
C14 C10 Li5 S2 -56.3(9) . 8_545 ?
C9 C10 Li5 S1 -59.1(5) . 7 ?
C11 C10 Li5 S1 176.1(5) . 7 ?
C14 C10 Li5 S1 55.5(9) . 7 ?
C9 C10 Li5 C8 30.7(4) . . ?
C11 C10 Li5 C8 -94.1(5) . . ?
C14 C10 Li5 C8 145.4(9) . . ?
C9 C10 Li5 C11 124.8(7) . . ?
C14 C10 Li5 C11 -120.6(10) . . ?
C9 C10 Li5 C7 64.8(5) . . ?
C11 C10 Li5 C7 -59.9(4) . . ?
C14 C10 Li5 C7 179.5(9) . . ?
C9 C10 Li5 C12 96.9(5) . . ?
C11 C10 Li5 C12 -27.9(4) . . ?
C14 C10 Li5 C12 -148.5(9) . . ?
C7 C8 Li5 O1 -59.2(5) . . ?
C9 C8 Li5 O1 175.2(6) . . ?
C13 C8 Li5 O1 61.8(6) . . ?
C7 C8 Li5 C9 125.6(7) . . ?
C13 C8 Li5 C9 -113.4(7) . . ?
C7 C8 Li5 S2 56.3(8) . 8_545 ?
C9 C8 Li5 S2 -69.3(8) . 8_545 ?
C13 C8 Li5 S2 177.3(6) . 8_545 ?
C7 C8 Li5 C10 95.6(5) . . ?
C9 C8 Li5 C10 -30.0(5) . . ?
C13 C8 Li5 C10 -143.3(6) . . ?
C7 C8 Li5 S1 -163.8(4) . 7 ?
C9 C8 Li5 S1 70.6(5) . 7 ?
C13 C8 Li5 S1 -42.7(6) . 7 ?
C7 C8 Li5 C11 61.1(4) . . ?
C9 C8 Li5 C11 -64.5(5) . . ?
C13 C8 Li5 C11 -177.9(5) . . ?
C9 C8 Li5 C7 -125.6(7) . . ?
C13 C8 Li5 C7 121.0(6) . . ?
C7 C8 Li5 C12 28.1(3) . . ?
C9 C8 Li5 C12 -97.5(5) . . ?
C13 C8 Li5 C12 149.1(5) . . ?
C10 C11 Li5 O1 144.8(7) . . ?
C12 C11 Li5 O1 14.6(7) . . ?
C10 C11 Li5 C9 31.9(4) . . ?
C12 C11 Li5 C9 -98.3(5) . . ?
C10 C11 Li5 S2 -114.4(5) . 8_545 ?
C12 C11 Li5 S2 115.4(5) . 8_545 ?
C12 C11 Li5 C10 -130.2(7) . . ?
C10 C11 Li5 S1 -5.3(7) . 7 ?
C12 C11 Li5 S1 -135.5(7) . 7 ?
C10 C11 Li5 C8 68.4(5) . . ?
C12 C11 Li5 C8 -61.8(4) . . ?
C10 C11 Li5 C7 102.3(5) . . ?
C12 C11 Li5 C7 -27.9(4) . . ?
C10 C11 Li5 C12 130.2(7) . . ?
C12 C7 Li5 O1 -113.2(5) . . ?
C8 C7 Li5 O1 117.5(5) . . ?
C2 C7 Li5 O1 6.9(7) . . ?
C12 C7 Li5 C9 97.2(5) . . ?
C8 C7 Li5 C9 -32.0(4) . . ?
C2 C7 Li5 C9 -142.6(7) . . ?
C12 C7 Li5 S2 -15.8(5) . 8_545 ?
C8 C7 Li5 S2 -145.1(5) . 8_545 ?
C2 C7 Li5 S2 104.3(7) . 8_545 ?
C12 C7 Li5 C10 62.0(5) . . ?
C8 C7 Li5 C10 -67.3(4) . . ?
C2 C7 Li5 C10 -177.8(7) . . ?
C12 C7 Li5 S1 149.3(5) . 7 ?
C8 C7 Li5 S1 20.0(5) . 7 ?
C2 C7 Li5 S1 -90.6(7) . 7 ?
C12 C7 Li5 C8 129.3(6) . . ?
C2 C7 Li5 C8 -110.6(8) . . ?
C12 C7 Li5 C11 28.5(4) . . ?
C8 C7 Li5 C11 -100.8(5) . . ?
C2 C7 Li5 C11 148.6(7) . . ?
C8 C7 Li5 C12 -129.3(6) . . ?
C2 C7 Li5 C12 120.2(8) . . ?
C7 C12 Li5 O1 62.9(5) . . ?
C11 C12 Li5 O1 -167.1(6) . . ?
C15 C12 Li5 O1 -53.1(7) . . ?
C7 C12 Li5 C9 -65.8(4) . . ?
C11 C12 Li5 C9 64.2(5) . . ?
C15 C12 Li5 C9 178.2(6) . . ?
C7 C12 Li5 S2 166.7(4) . 8_545 ?
C11 C12 Li5 S2 -63.4(5) . 8_545 ?
C15 C12 Li5 S2 50.7(6) . 8_545 ?
C7 C12 Li5 C10 -101.3(5) . . ?
C11 C12 Li5 C10 28.6(5) . . ?
C15 C12 Li5 C10 142.7(6) . . ?
C7 C12 Li5 S1 -52.2(8) . 7 ?
C11 C12 Li5 S1 77.8(8) . 7 ?
C15 C12 Li5 S1 -168.2(7) . 7 ?
C7 C12 Li5 C8 -29.3(3) . . ?
C11 C12 Li5 C8 100.7(5) . . ?
C15 C12 Li5 C8 -145.3(6) . . ?
C7 C12 Li5 C11 -130.0(7) . . ?
C15 C12 Li5 C11 114.0(8) . . ?
C11 C12 Li5 C7 130.0(7) . . ?
C15 C12 Li5 C7 -116.0(7) . . ?
Li11 Cl1 Li9 S2 -142.9(4) . 2_655 ?
Li11 Cl1 Li9 S2 37.1(4) . . ?
Li11 Cl1 Li9 S1 -41.4(4) . . ?
Li11 Cl1 Li9 S1 138.6(4) . 2_655 ?
Si1 S2 Li9 Cl1 -116.48(6) . . ?
Li5 S2 Li9 Cl1 112.7(2) 7 . ?
Li11 S2 Li9 Cl1 -36.1(3) . . ?
Li1 S2 Li9 Cl1 174.9(2) 7 . yes
Si1 S2 Li9 S2 63.52(6) . 2_655 ?
Li5 S2 Li9 S2 -67.3(2) 7 2_655 ?
Li11 S2 Li9 S2 143.9(3) . 2_655 ?
Li1 S2 Li9 S2 -5.1(2) 7 2_655 ?
Si1 S2 Li9 S1 -20.02(18) . . ?
Li5 S2 Li9 S1 -150.9(3) 7 . ?
Li11 S2 Li9 S1 60.4(3) . . ?
Li1 S2 Li9 S1 -88.7(3) 7 . ?
Si1 S2 Li9 S1 143.7(3) . 2_655 ?
Li5 S2 Li9 S1 12.9(3) 7 2_655 ?
Li11 S2 Li9 S1 -135.9(5) . 2_655 ?
Li1 S2 Li9 S1 75.1(4) 7 2_655 ?
Si1 S1 Li9 Cl1 116.88(6) . . ?
Li5 S1 Li9 Cl1 -112.9(2) 8_545 . ?
Li1 S1 Li9 Cl1 -174.7(2) . . ?
Li11 S1 Li9 Cl1 39.0(3) . . ?
Si1 S1 Li9 S2 -143.1(3) . 2_655 ?
Li5 S1 Li9 S2 -12.9(3) 8_545 2_655 ?
Li1 S1 Li9 S2 -74.6(4) . 2_655 ?
Li11 S1 Li9 S2 139.0(5) . 2_655 ?
Si1 S1 Li9 S2 20.07(18) . . ?
Li5 S1 Li9 S2 150.3(4) 8_545 . ?
Li1 S1 Li9 S2 88.5(3) . . ?
Li11 S1 Li9 S2 -57.8(3) . . ?
Si1 S1 Li9 S1 -63.12(6) . 2_655 ?
Li5 S1 Li9 S1 67.1(2) 8_545 2_655 ?
Li1 S1 Li9 S1 5.3(2) . 2_655 ?
Li11 S1 Li9 S1 -141.0(3) . 2_655 ?
Li11 Cl1 Li11 C16 179.0(18) 2_655 . ?
Li9 Cl1 Li11 C16 179.0(18) . . ?
Li11 Cl1 Li11 S2 -41.1(3) 2_655 . ?
Li9 Cl1 Li11 S2 -41.1(3) . . ?
Li11 Cl1 Li11 C21 139.5(8) 2_655 . ?
Li9 Cl1 Li11 C21 139.5(8) . . ?
Li11 Cl1 Li11 C20 153.2(5) 2_655 . ?
Li9 Cl1 Li11 C20 153.2(5) . . ?
Li11 Cl1 Li11 C17 -137.6(8) 2_655 . ?
Li9 Cl1 Li11 C17 -137.6(8) . . ?
Li11 Cl1 Li11 C18 -150.6(5) 2_655 . ?
Li9 Cl1 Li11 C18 -150.6(5) . . ?
Li11 Cl1 Li11 S1 43.8(3) 2_655 . ?
Li9 Cl1 Li11 S1 43.8(3) . . ?
Li11 Cl1 Li11 C19 -178.2(5) 2_655 . ?
Li9 Cl1 Li11 C19 -178.2(5) . . ?
C21 C16 Li11 Cl1 -59.7(17) . . ?
C17 C16 Li11 Cl1 65.0(17) . . ?
C6 C16 Li11 Cl1 -177.4(15) . . ?
C21 C16 Li11 S2 158.7(5) . . ?
C17 C16 Li11 S2 -76.6(5) . . ?
C6 C16 Li11 S2 41.0(6) . . ?
C17 C16 Li11 C21 124.7(5) . . ?
C6 C16 Li11 C21 -117.7(7) . . ?
C21 C16 Li11 C20 -29.4(4) . . ?
C17 C16 Li11 C20 95.3(4) . . ?
C6 C16 Li11 C20 -147.1(6) . . ?
C21 C16 Li11 C17 -124.7(5) . . ?
C6 C16 Li11 C17 117.6(7) . . ?
C21 C16 Li11 C18 -95.6(4) . . ?
C17 C16 Li11 C18 29.1(4) . . ?
C6 C16 Li11 C18 146.7(6) . . ?
C21 C16 Li11 S1 76.8(5) . . ?
C17 C16 Li11 S1 -158.5(5) . . ?
C6 C16 Li11 S1 -40.9(6) . . ?
C21 C16 Li11 C19 -62.8(4) . . ?
C17 C16 Li11 C19 61.9(4) . . ?
C6 C16 Li11 C19 179.4(6) . . ?
Si1 S2 Li11 Cl1 127.8(4) . . ?
Li5 S2 Li11 Cl1 0.7(6) 7 . ?
Li1 S2 Li11 Cl1 92.0(6) 7 . ?
Li9 S2 Li11 Cl1 38.9(3) . . ?
Si1 S2 Li11 C16 -65.4(3) . . ?
Li5 S2 Li11 C16 167.5(3) 7 . ?
Li1 S2 Li11 C16 -101.3(6) 7 . ?
Li9 S2 Li11 C16 -154.4(5) . . ?
Si1 S2 Li11 C21 -52.7(5) . . ?
Li5 S2 Li11 C21 -179.8(4) 7 . ?
Li1 S2 Li11 C21 -88.5(7) 7 . ?
Li9 S2 Li11 C21 -141.6(6) . . ?
Si1 S2 Li11 C20 -77.6(9) . . ?
Li5 S2 Li11 C20 155.3(8) 7 . ?
Li1 S2 Li11 C20 -113.4(9) 7 . ?
Li9 S2 Li11 C20 -166.5(11) . . ?
Si1 S2 Li11 C17 -96.8(3) . . ?
Li5 S2 Li11 C17 136.1(4) 7 . ?
Li1 S2 Li11 C17 -132.7(5) 7 . ?
Li9 S2 Li11 C17 174.2(5) . . ?
Si1 S2 Li11 C18 -120.5(4) . . ?
Li5 S2 Li11 C18 112.4(5) 7 . ?
Li1 S2 Li11 C18 -156.4(4) 7 . ?
Li9 S2 Li11 C18 150.5(5) . . ?
Si1 S2 Li11 S1 26.76(19) . . ?
Li5 S2 Li11 S1 -100.3(4) 7 . ?
Li1 S2 Li11 S1 -9.1(7) 7 . ?
Li9 S2 Li11 S1 -62.2(3) . . ?
Si1 S2 Li11 C19 -122.3(7) . . ?
Li5 S2 Li11 C19 110.6(7) 7 . ?
Li1 S2 Li11 C19 -158.2(6) 7 . ?
Li9 S2 Li11 C19 148.7(8) . . ?
C16 C21 Li11 Cl1 154.5(8) . . ?
C20 C21 Li11 Cl1 26.0(8) . . ?
C24 C21 Li11 Cl1 -89.8(9) . . ?
C20 C21 Li11 C16 -128.5(6) . . ?
C24 C21 Li11 C16 115.7(7) . . ?
C16 C21 Li11 S2 -24.8(6) . . ?
C20 C21 Li11 S2 -153.3(6) . . ?
C24 C21 Li11 S2 90.9(8) . . ?
C16 C21 Li11 C20 128.5(6) . . ?
C24 C21 Li11 C20 -115.8(8) . . ?
C16 C21 Li11 C17 31.9(4) . . ?
C20 C21 Li11 C17 -96.6(5) . . ?
C24 C21 Li11 C17 147.6(6) . . ?
C16 C21 Li11 C18 66.3(4) . . ?
C20 C21 Li11 C18 -62.2(4) . . ?
C24 C21 Li11 C18 -178.0(6) . . ?
C16 C21 Li11 S1 -102.5(5) . . ?
C20 C21 Li11 S1 129.0(5) . . ?
C24 C21 Li11 S1 13.2(7) . . ?
C16 C21 Li11 C19 100.0(5) . . ?
C20 C21 Li11 C19 -28.5(4) . . ?
C24 C21 Li11 C19 -144.3(6) . . ?
C19 C20 Li11 Cl1 69.4(6) . . ?
C21 C20 Li11 Cl1 -161.1(6) . . ?
C19 C20 Li11 C16 -99.9(5) . . ?
C21 C20 Li11 C16 29.6(4) . . ?
C19 C20 Li11 S2 -85.3(10) . . ?
C21 C20 Li11 S2 44.3(10) . . ?
C19 C20 Li11 C21 -129.5(7) . . ?
C19 C20 Li11 C17 -64.0(5) . . ?
C21 C20 Li11 C17 65.5(4) . . ?
C19 C20 Li11 C18 -30.1(4) . . ?
C21 C20 Li11 C18 99.4(5) . . ?
C19 C20 Li11 S1 177.3(6) . . ?
C21 C20 Li11 S1 -53.2(5) . . ?
C21 C20 Li11 C19 129.5(7) . . ?
C18 C17 Li11 Cl1 -24.8(8) . . ?
C16 C17 Li11 Cl1 -152.8(8) . . ?
C22 C17 Li11 Cl1 92.8(9) . . ?
C18 C17 Li11 C16 128.0(6) . . ?
C22 C17 Li11 C16 -114.4(7) . . ?
C18 C17 Li11 S2 -130.2(5) . . ?
C16 C17 Li11 S2 101.8(4) . . ?
C22 C17 Li11 S2 -12.6(7) . . ?
C18 C17 Li11 C21 96.6(5) . . ?
C16 C17 Li11 C21 -31.4(3) . . ?
C22 C17 Li11 C21 -145.8(7) . . ?
C18 C17 Li11 C20 61.5(5) . . ?
C16 C17 Li11 C20 -66.5(4) . . ?
C22 C17 Li11 C20 179.1(7) . . ?
C16 C17 Li11 C18 -128.0(6) . . ?
C22 C17 Li11 C18 117.6(8) . . ?
C18 C17 Li11 S1 153.5(7) . . ?
C16 C17 Li11 S1 25.6(6) . . ?
C22 C17 Li11 S1 -88.9(8) . . ?
C18 C17 Li11 C19 27.5(5) . . ?
C16 C17 Li11 C19 -100.5(5) . . ?
C22 C17 Li11 C19 145.1(7) . . ?
C19 C18 Li11 Cl1 -66.6(6) . . ?
C17 C18 Li11 Cl1 162.1(6) . . ?
C19 C18 Li11 C16 100.9(5) . . ?
C17 C18 Li11 C16 -30.4(4) . . ?
C19 C18 Li11 S2 -177.4(6) . . ?
C17 C18 Li11 S2 51.2(5) . . ?
C19 C18 Li11 C21 65.5(5) . . ?
C17 C18 Li11 C21 -65.8(5) . . ?
C19 C18 Li11 C20 30.6(4) . . ?
C17 C18 Li11 C20 -100.7(5) . . ?
C19 C18 Li11 C17 131.3(7) . . ?
C19 C18 Li11 S1 86.6(11) . . ?
C17 C18 Li11 S1 -44.7(10) . . ?
C17 C18 Li11 C19 -131.3(7) . . ?
Si1 S1 Li11 Cl1 -131.2(4) . . ?
Li5 S1 Li11 Cl1 -8.0(6) 8_545 . ?
Li1 S1 Li11 Cl1 -94.4(6) . . ?
Li9 S1 Li11 Cl1 -41.5(3) . . ?
Si1 S1 Li11 C16 63.3(3) . . ?
Li5 S1 Li11 C16 -173.5(3) 8_545 . ?
Li1 S1 Li11 C16 100.1(5) . . ?
Li9 S1 Li11 C16 153.0(5) . . ?
Si1 S1 Li11 S2 -27.1(2) . . ?
Li5 S1 Li11 S2 96.1(4) 8_545 . ?
Li1 S1 Li11 S2 9.7(6) . . ?
Li9 S1 Li11 S2 62.6(3) . . ?
Si1 S1 Li11 C21 94.2(3) . . ?
Li5 S1 Li11 C21 -142.7(4) 8_545 . ?
Li1 S1 Li11 C21 130.9(4) . . ?
Li9 S1 Li11 C21 -176.1(5) . . ?
Si1 S1 Li11 C20 119.0(4) . . ?
Li5 S1 Li11 C20 -117.9(5) 8_545 . ?
Li1 S1 Li11 C20 155.7(4) . . ?
Li9 S1 Li11 C20 -151.3(5) . . ?
Si1 S1 Li11 C17 50.0(5) . . ?
Li5 S1 Li11 C17 173.2(4) 8_545 . ?
Li1 S1 Li11 C17 86.8(7) . . ?
Li9 S1 Li11 C17 139.7(7) . . ?
Si1 S1 Li11 C18 75.2(10) . . ?
Li5 S1 Li11 C18 -161.7(8) 8_545 . ?
Li1 S1 Li11 C18 111.9(10) . . ?
Li9 S1 Li11 C18 164.8(11) . . ?
Si1 S1 Li11 C19 121.0(7) . . ?
Li5 S1 Li11 C19 -115.9(7) 8_545 . ?
Li1 S1 Li11 C19 157.7(6) . . ?
Li9 S1 Li11 C19 -149.4(8) . . ?
C18 C19 Li11 Cl1 118.2(6) . . ?
C20 C19 Li11 Cl1 -115.3(6) . . ?
C23 C19 Li11 Cl1 -0.4(9) . . ?
C18 C19 Li11 C16 -62.9(5) . . ?
C20 C19 Li11 C16 63.6(5) . . ?
C23 C19 Li11 C16 178.5(8) . . ?
C18 C19 Li11 S2 3.5(8) . . ?
C20 C19 Li11 S2 129.9(8) . . ?
C23 C19 Li11 S2 -115.2(9) . . ?
C18 C19 Li11 C21 -97.3(5) . . ?
C20 C19 Li11 C21 29.2(4) . . ?
C23 C19 Li11 C21 144.1(8) . . ?
C18 C19 Li11 C20 -126.4(7) . . ?
C23 C19 Li11 C20 114.9(9) . . ?
C18 C19 Li11 C17 -27.9(4) . . ?
C20 C19 Li11 C17 98.5(5) . . ?
C23 C19 Li11 C17 -146.6(8) . . ?
C20 C19 Li11 C18 126.4(7) . . ?
C23 C19 Li11 C18 -118.7(10) . . ?
C18 C19 Li11 S1 -130.1(8) . . ?
C20 C19 Li11 S1 -3.7(8) . . ?
C23 C19 Li11 S1 111.2(9) . . ?
C31 C32 C33 C34 174.0(10) . . yes
C32 C33 C34 C35 73(2) . . yes
C31 C32 C33 C36 -172.0(14) . . yes
C32 C33 C36 C37 179(3) . . yes
C36 C33 C34 C35 37(3) . . ?
C34 C33 C36 C37 -31(3) . . ?
